data_4062466
_journal_name_full Organometallics
_journal_year 2003
_chemical_formula_sum 'C48 H44 F3 Fe O4 P2 Pd S'
_chemical_formula_weight 998.12
_space_group_IT_number 2
_symmetry_cell_setting triclinic
_symmetry_Int_Tables_number 2
_symmetry_space_group_name_Hall '-P 1'
_symmetry_space_group_name_H-M 'P -1'
_cell_angle_alpha 98.078(2)
_cell_angle_beta 102.590(1)
_cell_angle_gamma 91.862(2)
_cell_formula_units_Z 2
_cell_length_a 10.0513(5)
_cell_length_b 10.3216(4)
_cell_length_c 22.1580(7)
_cell_measurement_temperature 203.2
_cell_volume 2216.5(2)
_exptl_crystal_density_diffrn 1.495
_cod_original_formula_sum 'C48 H44 F3 Fe O4 P2 Pd S '
_cod_database_code 4062466

loop_
_symmetry_equiv_pos_as_xyz
x,y,z
-x,-y,-z

loop_
_atom_site_label
_atom_site_type_symbol
_atom_site_fract_x
_atom_site_fract_y
_atom_site_fract_z
_atom_site_U_iso_or_equiv
_atom_site_adp_type
_atom_site_occupancy
_atom_site_calc_flag
_atom_site_refinement_flags
_atom_site_disorder_assembly
_atom_site_disorder_group
Pd(1) Pd 0.55258(4) 0.48031(4) 0.24033(2) 0.0288(1) Uani 1.00 d . . .
Fe(1) Fe 0.25912(8) 0.25507(7) 0.29360(4) 0.0340(2) Uani 1.00 d . . .
S(1) S 0.7288(2) -0.0512(2) 0.24287(9) 0.0578(5) Uani 1.00 d . . .
P(1) P 0.3400(1) 0.4069(1) 0.17976(6) 0.0298(3) Uani 1.00 d . . .
P(2) P 0.5133(1) 0.4988(1) 0.34113(6) 0.0294(3) Uani 1.00 d . . .
F(1) F 0.8085(7) 0.1535(5) 0.2010(3) 0.103(2) Uani 1.00 d . . .
F(2) F 0.6213(6) 0.0568(7) 0.1461(3) 0.110(2) Uani 1.00 d . . .
F(3) F 0.8111(6) -0.0248(5) 0.1412(2) 0.084(2) Uani 1.00 d . . .
O(1) O 0.8823(5) 0.5392(5) 0.3139(2) 0.059(1) Uani 1.00 d . . .
O(2) O 0.8673(6) -0.0651(6) 0.2729(3) 0.075(2) Uani 1.00 d . . .
O(3) O 0.6545(7) 0.0313(7) 0.2788(3) 0.083(2) Uani 1.00 d . . .
O(4) O 0.6557(8) -0.1747(6) 0.2058(4) 0.100(3) Uani 1.00 d . . .
C(1) C 0.6447(7) 0.4764(8) 0.1619(3) 0.059(2) Uani 1.00 d . . .
C(2) C 0.7511(8) 0.4630(8) 0.2129(4) 0.065(2) Uani 1.00 d . . .
C(3) C 0.7852(7) 0.5587(8) 0.2615(3) 0.055(2) Uani 1.00 d . . .
C(4) C 0.9189(8) 0.6547(8) 0.3565(4) 0.063(2) Uani 1.00 d . . .
C(5) C 0.3297(6) 0.3559(6) 0.0964(3) 0.038(1) Uani 1.00 d . . .
C(6) C 0.3374(7) 0.4512(7) 0.0586(3) 0.048(2) Uani 1.00 d . . .
C(7) C 0.3334(8) 0.4149(8) -0.0045(3) 0.055(2) Uani 1.00 d . . .
C(8) C 0.3214(8) 0.2825(9) -0.0306(3) 0.061(2) Uani 1.00 d . . .
C(9) C 0.3145(8) 0.1888(8) 0.0069(3) 0.061(2) Uani 1.00 d . . .
C(10) C 0.3196(7) 0.2229(6) 0.0699(3) 0.045(2) Uani 1.00 d . . .
C(11) C 0.2067(6) 0.5217(5) 0.1786(2) 0.034(1) Uani 1.00 d . . .
C(12) C 0.2265(7) 0.6365(6) 0.2217(3) 0.046(2) Uani 1.00 d . . .
C(13) C 0.1240(8) 0.7207(6) 0.2231(4) 0.056(2) Uani 1.00 d . . .
C(14) C 0.0000(8) 0.6931(8) 0.1788(5) 0.069(3) Uani 1.00 d . . .
C(15) C -0.0187(7) 0.5841(7) 0.1361(4) 0.058(2) Uani 1.00 d . . .
C(16) C 0.0839(6) 0.4986(6) 0.1351(3) 0.044(2) Uani 1.00 d . . .
C(17) C 0.2777(5) 0.2632(5) 0.2049(2) 0.034(1) Uani 1.00 d . . .
C(18) C 0.1412(6) 0.2190(6) 0.2046(3) 0.041(1) Uani 1.00 d . . .
C(19) C 0.1475(7) 0.1015(6) 0.2321(3) 0.047(2) Uani 1.00 d . . .
C(20) C 0.2871(7) 0.0720(6) 0.2483(3) 0.048(2) Uani 1.00 d . . .
C(21) C 0.3673(6) 0.1712(5) 0.2327(3) 0.038(1) Uani 1.00 d . . .
C(22) C 0.3693(6) 0.4067(5) 0.3541(2) 0.033(1) Uani 1.00 d . . .
C(23) C 0.2268(6) 0.4364(6) 0.3365(3) 0.039(1) Uani 1.00 d . . .
C(24) C 0.1454(7) 0.3396(7) 0.3544(3) 0.052(2) Uani 1.00 d . . .
C(25) C 0.2355(7) 0.2491(7) 0.3836(3) 0.052(2) Uani 1.00 d . . .
C(26) C 0.3732(7) 0.2915(6) 0.3844(3) 0.046(2) Uani 1.00 d . . .
C(27) C 0.4900(5) 0.6652(5) 0.3767(2) 0.032(1) Uani 1.00 d . . .
C(28) C 0.5319(6) 0.7708(5) 0.3518(2) 0.036(1) Uani 1.00 d . . .
C(29) C 0.5088(7) 0.8979(5) 0.3759(3) 0.042(1) Uani 1.00 d . . .
C(30) C 0.4418(8) 0.9173(6) 0.4244(3) 0.050(2) Uani 1.00 d . . .
C(31) C 0.4000(8) 0.8127(6) 0.4494(3) 0.051(2) Uani 1.00 d . . .
C(32) C 0.4269(7) 0.6855(6) 0.4260(3) 0.043(2) Uani 1.00 d . . .
C(33) C 0.6555(6) 0.4383(5) 0.3934(3) 0.036(1) Uani 1.00 d . . .
C(34) C 0.7063(7) 0.3225(6) 0.3689(3) 0.047(2) Uani 1.00 d . . .
C(35) C 0.8154(7) 0.2674(7) 0.4061(4) 0.056(2) Uani 1.00 d . . .
C(36) C 0.8697(7) 0.3267(7) 0.4659(3) 0.053(2) Uani 1.00 d . . .
C(37) C 0.8213(7) 0.4434(8) 0.4894(3) 0.055(2) Uani 1.00 d . . .
C(38) C 0.7143(6) 0.4998(6) 0.4536(3) 0.040(1) Uani 1.00 d . . .
C(39) C 0.7410(8) 0.0358(7) 0.1787(3) 0.059(2) Uani 1.00 d . . .
C(40) C 0.692(1) 0.207(1) 0.0056(6) 0.094(4) Uani 1.00 d . . .
C(41) C 0.819(1) 0.212(1) 0.0372(5) 0.093(4) Uani 1.00 d . . .
C(42) C 0.919(1) 0.176(2) 0.0114(8) 0.121(5) Uani 1.00 d . . .
C(43) C 0.891(2) 0.137(2) -0.0523(10) 0.137(7) Uani 1.00 d . . .
C(44) C 0.766(2) 0.140(1) -0.0851(5) 0.126(6) Uani 1.00 d . . .
C(45) C 0.659(1) 0.171(1) -0.0561(6) 0.102(4) Uani 1.00 d . . .
C(46) C 0.0941(8) 0.0428(7) 0.5552(4) 0.057(2) Uani 1.00 d . . .
C(47) C 0.1334(8) 0.0311(7) 0.4989(4) 0.060(2) Uani 1.00 d . . .
C(48) C 0.0384(10) -0.0132(7) 0.4434(4) 0.065(2) Uani 1.00 d . . .
H(1) H 0.5951 0.5535 0.1627 0.0699 Uiso 1.00 calc . . .
H(2) H 0.6208 0.4083 0.1274 0.0699 Uiso 1.00 calc . . .
H(3) H 0.8002 0.3858 0.2124 0.0780 Uiso 1.00 calc . . .
H(4) H 0.7419 0.6396 0.2608 0.0656 Uiso 1.00 calc . . .
H(5) H 0.9855 0.6374 0.3916 0.0753 Uiso 1.00 calc . . .
H(6) H 0.9557 0.7191 0.3370 0.0753 Uiso 1.00 calc . . .
H(7) H 0.8405 0.6851 0.3699 0.0753 Uiso 1.00 calc . . .
H(8) H 0.3456 0.5414 0.0760 0.0575 Uiso 1.00 calc . . .
H(9) H 0.3392 0.4804 -0.0303 0.0661 Uiso 1.00 calc . . .
H(10) H 0.3182 0.2578 -0.0738 0.0733 Uiso 1.00 calc . . .
H(11) H 0.3061 0.0988 -0.0108 0.0736 Uiso 1.00 calc . . .
H(12) H 0.3157 0.1564 0.0953 0.0540 Uiso 1.00 calc . . .
H(13) H 0.3120 0.6569 0.2506 0.0548 Uiso 1.00 calc . . .
H(14) H 0.1370 0.7969 0.2538 0.0672 Uiso 1.00 calc . . .
H(15) H -0.0714 0.7514 0.1789 0.0816 Uiso 1.00 calc . . .
H(16) H -0.1030 0.5654 0.1062 0.0703 Uiso 1.00 calc . . .
H(17) H 0.0696 0.4227 0.1042 0.0531 Uiso 1.00 calc . . .
H(18) H 0.0605 0.2604 0.1888 0.0493 Uiso 1.00 calc . . .
H(19) H 0.0722 0.0515 0.2384 0.0562 Uiso 1.00 calc . . .
H(20) H 0.3201 -0.0020 0.2667 0.0577 Uiso 1.00 calc . . .
H(21) H 0.4642 0.1764 0.2393 0.0463 Uiso 1.00 calc . . .
H(22) H 0.1937 0.5080 0.3164 0.0461 Uiso 1.00 calc . . .
H(23) H 0.0488 0.3354 0.3483 0.0626 Uiso 1.00 calc . . .
H(24) H 0.2083 0.1747 0.3998 0.0628 Uiso 1.00 calc . . .
H(25) H 0.4528 0.2507 0.4018 0.0550 Uiso 1.00 calc . . .
H(26) H 0.5768 0.7563 0.3180 0.0428 Uiso 1.00 calc . . .
H(27) H 0.5387 0.9704 0.3592 0.0500 Uiso 1.00 calc . . .
H(28) H 0.4243 1.0038 0.4406 0.0598 Uiso 1.00 calc . . .
H(29) H 0.3533 0.8265 0.4824 0.0614 Uiso 1.00 calc . . .
H(30) H 0.4017 0.6134 0.4443 0.0514 Uiso 1.00 calc . . .
H(31) H 0.6673 0.2815 0.3275 0.0563 Uiso 1.00 calc . . .
H(32) H 0.8511 0.1896 0.3898 0.0659 Uiso 1.00 calc . . .
H(33) H 0.9408 0.2880 0.4917 0.0643 Uiso 1.00 calc . . .
H(34) H 0.8622 0.4848 0.5306 0.0661 Uiso 1.00 calc . . .
H(35) H 0.6819 0.5795 0.4701 0.0485 Uiso 1.00 calc . . .
H(36) H 0.6218 0.2310 0.0273 0.1126 Uiso 1.00 calc . . .
H(37) H 0.8388 0.2402 0.0812 0.1117 Uiso 1.00 calc . . .
H(38) H 1.0108 0.1793 0.0353 0.1443 Uiso 1.00 calc . . .
H(39) H 0.9620 0.1094 -0.0725 0.1618 Uiso 1.00 calc . . .
H(40) H 0.7495 0.1205 -0.1296 0.1492 Uiso 1.00 calc . . .
H(41) H 0.5674 0.1662 -0.0795 0.1228 Uiso 1.00 calc . . .
H(42) H 0.1591 0.0721 0.5931 0.0683 Uiso 1.00 calc . . .
H(43) H 0.2256 0.0531 0.4981 0.0718 Uiso 1.00 calc . . .
H(44) H 0.0656 -0.0228 0.4047 0.0773 Uiso 1.00 calc . . .

loop_
_atom_site_aniso_label
_atom_site_aniso_U_11
_atom_site_aniso_U_22
_atom_site_aniso_U_33
_atom_site_aniso_U_12
_atom_site_aniso_U_13
_atom_site_aniso_U_23
Pd(1) 0.0253(2) 0.0307(2) 0.0313(2) 0.0013(1) 0.0076(1) 0.0055(1)
Fe(1) 0.0310(4) 0.0312(4) 0.0409(4) -0.0018(3) 0.0066(3) 0.0125(3)
S(1) 0.063(1) 0.061(1) 0.0619(10) 0.0235(9) 0.0270(9) 0.0269(8)
P(1) 0.0269(6) 0.0307(6) 0.0315(6) 0.0019(5) 0.0053(5) 0.0052(5)
P(2) 0.0292(6) 0.0296(6) 0.0302(6) 0.0022(5) 0.0064(5) 0.0073(5)
F(1) 0.127(5) 0.051(3) 0.137(5) -0.007(3) 0.041(4) 0.022(3)
F(2) 0.084(4) 0.152(6) 0.099(4) 0.033(4) -0.003(3) 0.069(4)
F(3) 0.116(4) 0.088(3) 0.058(3) 0.024(3) 0.042(3) 0.010(2)
O(1) 0.041(3) 0.064(3) 0.064(3) 0.007(2) -0.002(2) 0.006(2)
O(2) 0.077(4) 0.090(4) 0.059(3) 0.031(3) 0.005(3) 0.024(3)
O(3) 0.099(5) 0.089(4) 0.080(4) 0.043(4) 0.052(4) 0.022(3)
O(4) 0.118(6) 0.046(3) 0.136(6) -0.014(3) 0.029(5) 0.018(3)
C(1) 0.047(4) 0.086(5) 0.044(3) -0.009(3) 0.026(3) -0.012(3)
C(2) 0.043(4) 0.075(5) 0.081(5) 0.000(3) 0.032(4) -0.001(4)
C(3) 0.032(3) 0.071(4) 0.061(4) 0.001(3) 0.012(3) 0.010(3)
C(4) 0.059(4) 0.062(4) 0.061(4) -0.008(3) 0.007(3) -0.001(4)
C(5) 0.029(3) 0.047(3) 0.037(3) 0.000(2) 0.004(2) 0.007(2)
C(6) 0.049(4) 0.054(3) 0.039(3) -0.001(3) 0.004(3) 0.011(3)
C(7) 0.055(4) 0.071(4) 0.039(3) 0.001(3) 0.006(3) 0.018(3)
C(8) 0.061(4) 0.086(5) 0.031(3) 0.007(4) 0.007(3) -0.002(3)
C(9) 0.067(5) 0.059(4) 0.051(4) 0.009(4) 0.012(3) -0.005(3)
C(10) 0.052(4) 0.040(3) 0.042(3) 0.006(3) 0.011(3) 0.000(2)
C(11) 0.034(3) 0.032(2) 0.038(3) 0.003(2) 0.008(2) 0.010(2)
C(12) 0.051(4) 0.038(3) 0.052(3) 0.010(3) 0.016(3) 0.011(3)
C(13) 0.070(5) 0.033(3) 0.074(4) 0.011(3) 0.035(4) 0.009(3)
C(14) 0.049(4) 0.068(5) 0.109(6) 0.028(4) 0.037(4) 0.047(5)
C(15) 0.036(3) 0.059(4) 0.082(5) 0.010(3) 0.011(3) 0.020(4)
C(16) 0.032(3) 0.045(3) 0.055(3) 0.008(2) 0.005(2) 0.011(3)
C(17) 0.031(3) 0.033(2) 0.034(2) -0.001(2) 0.003(2) 0.004(2)
C(18) 0.036(3) 0.041(3) 0.045(3) -0.002(2) 0.004(2) 0.010(2)
C(19) 0.045(3) 0.034(3) 0.057(4) -0.010(2) 0.002(3) 0.010(3)
C(20) 0.056(4) 0.029(3) 0.053(3) -0.002(2) 0.001(3) 0.009(2)
C(21) 0.036(3) 0.032(2) 0.044(3) 0.005(2) 0.002(2) 0.005(2)
C(22) 0.035(3) 0.034(2) 0.031(2) 0.000(2) 0.007(2) 0.008(2)
C(23) 0.036(3) 0.040(3) 0.043(3) 0.002(2) 0.014(2) 0.008(2)
C(24) 0.041(3) 0.063(4) 0.061(4) -0.002(3) 0.025(3) 0.018(3)
C(25) 0.057(4) 0.057(4) 0.048(3) -0.011(3) 0.018(3) 0.023(3)
C(26) 0.050(4) 0.050(3) 0.037(3) -0.005(3) 0.005(2) 0.019(3)
C(27) 0.033(3) 0.031(2) 0.032(2) 0.003(2) 0.007(2) 0.004(2)
C(28) 0.035(3) 0.037(3) 0.035(3) 0.002(2) 0.008(2) 0.009(2)
C(29) 0.050(3) 0.031(2) 0.044(3) 0.001(2) 0.010(3) 0.003(2)
C(30) 0.062(4) 0.037(3) 0.052(3) 0.006(3) 0.018(3) 0.002(3)
C(31) 0.064(4) 0.045(3) 0.049(3) 0.006(3) 0.027(3) 0.001(3)
C(32) 0.057(4) 0.036(3) 0.038(3) 0.001(3) 0.017(3) 0.007(2)
C(33) 0.032(3) 0.038(3) 0.039(3) 0.002(2) 0.006(2) 0.015(2)
C(34) 0.044(3) 0.045(3) 0.050(3) 0.011(3) 0.002(3) 0.013(3)
C(35) 0.041(3) 0.053(4) 0.078(5) 0.017(3) 0.010(3) 0.027(3)
C(36) 0.040(3) 0.066(4) 0.058(4) 0.012(3) 0.004(3) 0.031(3)
C(37) 0.043(4) 0.076(5) 0.041(3) -0.003(3) -0.003(3) 0.018(3)
C(38) 0.036(3) 0.049(3) 0.034(3) 0.000(2) 0.007(2) 0.006(2)
C(39) 0.067(5) 0.058(4) 0.060(4) 0.015(4) 0.020(4) 0.021(3)
C(40) 0.076(7) 0.096(7) 0.106(8) -0.001(6) 0.023(6) -0.004(6)
C(41) 0.093(8) 0.104(8) 0.078(6) 0.000(6) 0.014(6) 0.005(6)
C(42) 0.077(8) 0.15(1) 0.13(1) 0.004(8) 0.020(8) 0.009(10)
C(43) 0.14(1) 0.14(1) 0.16(1) 0.01(1) 0.10(1) 0.01(1)
C(44) 0.23(2) 0.087(8) 0.065(6) -0.01(1) 0.036(9) 0.009(6)
C(45) 0.108(9) 0.082(7) 0.099(8) 0.003(6) -0.006(7) -0.003(6)
C(46) 0.061(4) 0.044(3) 0.065(4) 0.004(3) 0.006(3) 0.017(3)
C(47) 0.051(4) 0.055(4) 0.081(5) 0.004(3) 0.026(4) 0.019(4)
C(48) 0.087(6) 0.053(4) 0.065(4) 0.002(4) 0.035(4) 0.018(3)

loop_
_geom_bond_atom_site_label_1
_geom_bond_atom_site_label_2
_geom_bond_distance
_geom_bond_site_symmetry_1
_geom_bond_site_symmetry_2
_geom_bond_publ_flag
Pd(1) P(1) 2.302(1) . . yes
Pd(1) P(2) 2.335(1) . . yes
Pd(1) C(1) 2.136(6) . . yes
Pd(1) C(2) 2.214(7) . . yes
Pd(1) C(3) 2.373(7) . . yes
Fe(1) C(17) 2.027(6) . . yes
Fe(1) C(18) 2.045(6) . . yes
Fe(1) C(19) 2.059(6) . . yes
Fe(1) C(20) 2.069(6) . . yes
Fe(1) C(21) 2.030(6) . . yes
Fe(1) C(22) 2.031(5) . . yes
Fe(1) C(23) 2.046(6) . . yes
Fe(1) C(24) 2.071(7) . . yes
Fe(1) C(25) 2.068(6) . . yes
Fe(1) C(26) 2.063(6) . . yes
S(1) O(2) 1.427(6) . . yes
S(1) O(3) 1.424(5) . . yes
S(1) O(4) 1.491(7) . . yes
S(1) C(39) 1.809(8) . . yes
P(1) C(5) 1.828(6) . . yes
P(1) C(11) 1.815(5) . . yes
P(1) C(17) 1.797(6) . . yes
P(2) C(22) 1.803(6) . . yes
P(2) C(27) 1.831(5) . . yes
P(2) C(33) 1.820(5) . . yes
F(1) C(39) 1.346(9) . . yes
F(2) C(39) 1.303(9) . . yes
F(3) C(39) 1.309(8) . . yes
O(1) C(3) 1.387(8) . . yes
O(1) C(4) 1.397(9) . . yes
C(1) C(2) 1.40(1) . . yes
C(2) C(3) 1.33(1) . . yes
C(5) C(6) 1.388(9) . . yes
C(5) C(10) 1.406(8) . . yes
C(6) C(7) 1.388(9) . . yes
C(7) C(8) 1.40(1) . . yes
C(8) C(9) 1.37(1) . . yes
C(9) C(10) 1.380(9) . . yes
C(11) C(12) 1.394(8) . . yes
C(11) C(16) 1.380(8) . . yes
C(12) C(13) 1.372(9) . . yes
C(13) C(14) 1.40(1) . . yes
C(14) C(15) 1.34(1) . . yes
C(15) C(16) 1.381(9) . . yes
C(17) C(18) 1.430(8) . . yes
C(17) C(21) 1.438(7) . . yes
C(18) C(19) 1.429(8) . . yes
C(19) C(20) 1.425(10) . . yes
C(20) C(21) 1.409(9) . . yes
C(22) C(23) 1.455(8) . . yes
C(22) C(26) 1.442(8) . . yes
C(23) C(24) 1.423(9) . . yes
C(24) C(25) 1.44(1) . . yes
C(25) C(26) 1.433(9) . . yes
C(27) C(28) 1.382(7) . . yes
C(27) C(32) 1.372(8) . . yes
C(28) C(29) 1.392(8) . . yes
C(29) C(30) 1.382(9) . . yes
C(30) C(31) 1.376(9) . . yes
C(31) C(32) 1.400(8) . . yes
C(33) C(34) 1.401(8) . . yes
C(33) C(38) 1.387(8) . . yes
C(34) C(35) 1.409(8) . . yes
C(35) C(36) 1.36(1) . . yes
C(36) C(37) 1.39(1) . . yes
C(37) C(38) 1.387(9) . . yes
C(40) C(41) 1.32(2) . . yes
C(40) C(45) 1.33(2) . . yes
C(41) C(42) 1.30(2) . . yes
C(42) C(43) 1.38(2) . . yes
C(43) C(44) 1.31(2) . . yes
C(44) C(45) 1.39(2) . . yes
C(46) C(47) 1.38(1) . . yes
C(46) C(48) 1.36(1) . 2_556 yes
C(47) C(48) 1.39(1) . . yes
